data_2229526
loop_
_publ_author_name
'Kiessling, Anthony'
'Zeller, Matthias'

_publ_section_title
;
 [(2<i>R</i>,5<i>R</i>,6<i>S</i>,9<i>R</i>)-6-Isopropyl-9-methyl-1,4-dioxaspiro[4.5]decan-2-yl]methyl
 4-bromobenzoate
;
_journal_coeditor_code TK2718
_journal_issue 3
_journal_name_full 'Acta Crystallographica Section E'
_journal_page_first o733
_journal_page_last o734
_journal_paper_doi 10.1107/S1600536811006428
_journal_volume 67
_journal_year 2011
_chemical_formula_iupac 'C20 H27 Br O4'
_chemical_formula_moiety 'C20 H27 Br O4'
_chemical_formula_sum 'C20 H27 Br O4'
_chemical_formula_weight 411.33
_chemical_name_systematic
;
[(2<i>R</i>,5<i>R</i>,6<i>S</i>,9<i>R</i>)-6-Isopropyl-9-methyl-1,4-
dioxaspiro[4.5]decan-2-yl]methyl 4-bromobenzoate
;
_space_group_IT_number 5
_symmetry_cell_setting monoclinic
_symmetry_space_group_name_Hall 'C 2y'
_symmetry_space_group_name_H-M 'C 1 2 1'
_atom_sites_solution_hydrogens geom
_atom_sites_solution_primary direct
_atom_sites_solution_secondary difmap
_audit_creation_method SHELXL-97
_cell_angle_alpha 90.00
_cell_angle_beta 92.618(2)
_cell_angle_gamma 90.00
_cell_formula_units_Z 8
_cell_length_a 42.976(7)
_cell_length_b 5.5763(9)
_cell_length_c 16.072(3)
_cell_measurement_reflns_used 3693
_cell_measurement_temperature 100(2)
_cell_measurement_theta_max 27.62
_cell_measurement_theta_min 2.54
_cell_volume 3847.6(11)
_computing_cell_refinement 'SAINT (Bruker, 2009)'
_computing_data_collection 'APEX2 (Bruker, 2009)'
_computing_data_reduction 'SAINT (Bruker, 2009)'
_computing_molecular_graphics
;
<i>Mercury</i> (Macrae <i>et al.</i>, 2008)
;
_computing_publication_material
;
SHELXTL (Sheldrick, 2008) and
Mercury (Macrae <i>et al.</i>, 2008)
;
_computing_structure_refinement 'SHELXTL (Sheldrick, 2008)'
_computing_structure_solution 'SHELXTL (Sheldrick, 2008)'
_diffrn_ambient_temperature 100(2)
_diffrn_measured_fraction_theta_full 0.999
_diffrn_measured_fraction_theta_max 0.999
_diffrn_measurement_device_type 'Bruker SMART APEX CCD'
_diffrn_measurement_method \w
_diffrn_radiation_monochromator graphite
_diffrn_radiation_source 'fine-focus sealed tube'
_diffrn_radiation_type MoK\a
_diffrn_radiation_wavelength 0.71073
_diffrn_reflns_av_R_equivalents 0.0425
_diffrn_reflns_av_sigmaI/netI 0.0836
_diffrn_reflns_limit_h_max 56
_diffrn_reflns_limit_h_min -57
_diffrn_reflns_limit_k_max 7
_diffrn_reflns_limit_k_min -7
_diffrn_reflns_limit_l_max 21
_diffrn_reflns_limit_l_min -21
_diffrn_reflns_number 17537
_diffrn_reflns_theta_full 28.28
_diffrn_reflns_theta_max 28.28
_diffrn_reflns_theta_min 1.27
_diffrn_standards_number 0
_exptl_absorpt_coefficient_mu 2.158
_exptl_absorpt_correction_T_max 0.7461
_exptl_absorpt_correction_T_min 0.5878
_exptl_absorpt_correction_type multi-scan
_exptl_absorpt_process_details '(SADABS; Bruker, 2009)'
_exptl_crystal_colour colourless
_exptl_crystal_density_diffrn 1.420
_exptl_crystal_density_method 'not measured'
_exptl_crystal_description needle
_exptl_crystal_F_000 1712
_exptl_crystal_size_max 0.50
_exptl_crystal_size_mid 0.05
_exptl_crystal_size_min 0.03
_refine_diff_density_max 4.000
_refine_diff_density_min -0.753
_refine_ls_abs_structure_details 'Flack (1983), 3965 Friedel pairs'
_refine_ls_abs_structure_Flack 0.000(13)
_refine_ls_extinction_method none
_refine_ls_goodness_of_fit_ref 1.019
_refine_ls_hydrogen_treatment constr
_refine_ls_matrix_type full
_refine_ls_number_parameters 457
_refine_ls_number_reflns 9230
_refine_ls_number_restraints 1
_refine_ls_restrained_S_all 1.018
_refine_ls_R_factor_all 0.0849
_refine_ls_R_factor_gt 0.0579
_refine_ls_shift/su_max 0.001
_refine_ls_shift/su_mean 0.000
_refine_ls_structure_factor_coef Fsqd
_refine_ls_weighting_details 'calc w=1/[\s^2^(Fo^2^)+(0.0759P)^2^+0.0000P] where P=(Fo^2^+2Fc^2^)/3'
_refine_ls_weighting_scheme calc
_refine_ls_wR_factor_gt 0.1324
_refine_ls_wR_factor_ref 0.1481
_reflns_number_gt 6765
_reflns_number_total 9230
_reflns_threshold_expression I>2\s(I)
_cod_data_source_file tk2718.cif
_cod_data_source_block I
_cod_original_cell_volume 3847.5(11)
_cod_original_sg_symbol_H-M 'C 2'
_cod_database_code 2229526
_cod_database_fobs_code 2229526

loop_
_symmetry_equiv_pos_as_xyz
'x, y, z'
'-x, y, -z'
'x+1/2, y+1/2, z'
'-x+1/2, y+1/2, -z'

loop_
_atom_site_type_symbol
_atom_site_label
_atom_site_fract_x
_atom_site_fract_y
_atom_site_fract_z
_atom_site_U_iso_or_equiv
_atom_site_adp_type
_atom_site_calc_flag
_atom_site_refinement_flags
_atom_site_occupancy
_atom_site_disorder_assembly
_atom_site_disorder_group
Br Br1A 0.677987(16) 0.69491(10) 0.98525(5) 0.02577(19) Uani d . 1 . .
Br Br1B 0.822411(16) 0.57423(10) 0.51465(5) 0.02449(18) Uani d . 1 . .
C C1A 0.79543(14) 0.4707(12) 0.7970(4) 0.0172(14) Uani d . 1 . .
C C2A 0.76758(14) 0.5328(11) 0.8445(4) 0.0141(12) Uani d . 1 . .
C C3A 0.74302(14) 0.3702(11) 0.8413(4) 0.0165(13) Uani d . 1 . .
H H3A 0.7448 0.2269 0.8099 0.020 Uiso calc R 1 . .
C C4A 0.71634(15) 0.4125(12) 0.8826(4) 0.0167(13) Uani d . 1 . .
H H4A 0.6998 0.2990 0.8814 0.020 Uiso calc R 1 . .
C C5A 0.71416(17) 0.6295(9) 0.9266(5) 0.0119(18) Uani d . 1 . .
C C6A 0.73825(16) 0.7922(11) 0.9304(4) 0.0195(14) Uani d . 1 . .
H H6A 0.7365 0.9360 0.9615 0.023 Uiso calc R 1 . .
C C7A 0.76521(14) 0.7446(12) 0.8881(4) 0.0188(14) Uani d . 1 . .
H H7A 0.7818 0.8571 0.8894 0.023 Uiso calc R 1 . .
C C8A 0.84603(15) 0.6051(12) 0.7615(5) 0.0151(15) Uani d . 1 . .
H H8A1 0.8517 0.7596 0.7359 0.018 Uiso calc R 1 . .
H H8A2 0.8419 0.4871 0.7163 0.018 Uiso calc R 1 . .
C C9A 0.87254(10) 0.5184(8) 0.8185(3) 0.0130(9) Uani d . 1 . .
H H9A 0.8746 0.6223 0.8691 0.016 Uiso calc R 1 . .
C C10A 0.86975(11) 0.2539(9) 0.8437(3) 0.0169(10) Uani d . 1 . .
H H10A 0.8786 0.2267 0.9009 0.020 Uiso calc R 1 . .
H H10B 0.8478 0.2005 0.8404 0.020 Uiso calc R 1 . .
C C11A 0.91262(10) 0.2894(9) 0.7673(3) 0.0139(9) Uani d . 1 . .
C C12A 0.93969(12) 0.2590(10) 0.8319(3) 0.0172(11) Uani d . 1 . .
H H12A 0.9557 0.3822 0.8221 0.021 Uiso calc R 1 . .
H H12B 0.9320 0.2852 0.8883 0.021 Uiso calc R 1 . .
C C13A 0.95462(12) 0.0102(10) 0.8282(3) 0.0201(11) Uani d . 1 . .
H H13A 0.9388 -0.1127 0.8423 0.024 Uiso calc R 1 . .
C C14A 0.96479(11) -0.0364(10) 0.7392(3) 0.0201(11) Uani d . 1 . .
H H14A 0.9817 0.0764 0.7263 0.024 Uiso calc R 1 . .
H H14B 0.9731 -0.2014 0.7357 0.024 Uiso calc R 1 . .
C C15A 0.93810(12) -0.0064(10) 0.6753(3) 0.0172(11) Uani d . 1 . .
H H15A 0.9220 -0.1289 0.6850 0.021 Uiso calc R 1 . .
H H15B 0.9458 -0.0324 0.6189 0.021 Uiso calc R 1 . .
C C16A 0.92351(11) 0.2444(9) 0.6798(3) 0.0127(10) Uani d . 1 . .
H H16A 0.9408 0.3608 0.6715 0.015 Uiso calc R 1 . .
C C17A 0.89885(11) 0.2924(9) 0.6090(3) 0.0151(9) Uani d . 1 . .
H H17A 0.8856 0.4287 0.6270 0.018 Uiso calc R 1 . .
C C18A 0.87701(16) 0.0784(15) 0.5892(5) 0.0263(15) Uani d . 1 . .
H H18A 0.8662 0.0337 0.6394 0.039 Uiso calc R 1 . .
H H18B 0.8893 -0.0582 0.5707 0.039 Uiso calc R 1 . .
H H18C 0.8616 0.1237 0.5450 0.039 Uiso calc R 1 . .
C C19A 0.91434(13) 0.3708(10) 0.5304(3) 0.0234(11) Uani d . 1 . .
H H19A 0.8983 0.4080 0.4869 0.035 Uiso calc R 1 . .
H H19B 0.9276 0.2411 0.5112 0.035 Uiso calc R 1 . .
H H19C 0.9271 0.5137 0.5422 0.035 Uiso calc R 1 . .
C C20A 0.98250(12) -0.0095(12) 0.8913(3) 0.0289(13) Uani d . 1 . .
H H20A 0.9986 0.1052 0.8766 0.043 Uiso calc R 1 . .
H H20B 0.9910 -0.1725 0.8902 0.043 Uiso calc R 1 . .
H H20C 0.9757 0.0265 0.9473 0.043 Uiso calc R 1 . .
C C1B 0.70385(15) 0.7839(11) 0.6994(4) 0.0161(13) Uani d . 1 . .
C C2B 0.73214(14) 0.7265(13) 0.6536(4) 0.0182(13) Uani d . 1 . .
C C3B 0.75673(15) 0.8902(13) 0.6586(4) 0.0199(14) Uani d . 1 . .
H H3B 0.7550 1.0339 0.6898 0.024 Uiso calc R 1 . .
C C4B 0.78383(15) 0.8412(12) 0.6174(4) 0.0174(14) Uani d . 1 . .
H H4B 0.8008 0.9506 0.6204 0.021 Uiso calc R 1 . .
C C5B 0.78569(19) 0.6330(10) 0.5726(5) 0.0149(19) Uani d . 1 . .
C C6B 0.76197(14) 0.4659(12) 0.5682(4) 0.0163(13) Uani d . 1 . .
H H6B 0.7641 0.3207 0.5381 0.020 Uiso calc R 1 . .
C C7B 0.73489(14) 0.5156(11) 0.6091(4) 0.0142(13) Uani d . 1 . .
H H7B 0.7182 0.4042 0.6064 0.017 Uiso calc R 1 . .
C C8B 0.65383(17) 0.6320(10) 0.7341(5) 0.0187(18) Uani d . 1 . .
H H8B1 0.6496 0.8006 0.7493 0.022 Uiso calc R 1 . .
H H8B2 0.6560 0.5358 0.7858 0.022 Uiso calc R 1 . .
C C9B 0.62768(10) 0.5353(8) 0.6779(3) 0.0136(9) Uani d . 1 . .
H H9B 0.6255 0.6337 0.6259 0.016 Uiso calc R 1 . .
C C10B 0.63120(11) 0.2705(9) 0.6557(3) 0.0163(10) Uani d . 1 . .
H H10C 0.6230 0.2379 0.5982 0.020 Uiso calc R 1 . .
H H10D 0.6533 0.2198 0.6611 0.020 Uiso calc R 1 . .
C C11B 0.58757(10) 0.3063(9) 0.7291(3) 0.0137(9) Uani d . 1 . .
C C12B 0.56128(12) 0.2708(10) 0.6640(3) 0.0168(10) Uani d . 1 . .
H H12C 0.5693 0.2956 0.6079 0.020 Uiso calc R 1 . .
H H12D 0.5449 0.3919 0.6724 0.020 Uiso calc R 1 . .
C C13B 0.54689(11) 0.0148(10) 0.6691(3) 0.0157(11) Uani d . 1 . .
H H13B 0.5631 -0.1054 0.6551 0.019 Uiso calc R 1 . .
C C14B 0.53697(11) -0.0327(9) 0.7582(3) 0.0175(10) Uani d . 1 . .
H H14C 0.5192 0.0726 0.7701 0.021 Uiso calc R 1 . .
H H14D 0.5299 -0.2010 0.7625 0.021 Uiso calc R 1 . .
C C15B 0.56317(12) 0.0115(10) 0.8228(3) 0.0153(11) Uani d . 1 . .
H H15C 0.5800 -0.1063 0.8149 0.018 Uiso calc R 1 . .
H H15D 0.5553 -0.0133 0.8791 0.018 Uiso calc R 1 . .
C C16B 0.57645(11) 0.2651(9) 0.8171(3) 0.0124(10) Uani d . 1 . .
H H16B 0.5584 0.3760 0.8231 0.015 Uiso calc R 1 . .
C C17B 0.60009(12) 0.3292(9) 0.8881(3) 0.0180(10) Uani d . 1 . .
H H17B 0.6117 0.4749 0.8707 0.022 Uiso calc R 1 . .
C C18B 0.6239(2) 0.1343(11) 0.9093(5) 0.028(2) Uani d . 1 . .
H H18D 0.6132 -0.0096 0.9282 0.042 Uiso calc R 1 . .
H H18E 0.6385 0.1913 0.9537 0.042 Uiso calc R 1 . .
H H18F 0.6354 0.0959 0.8598 0.042 Uiso calc R 1 . .
C C19B 0.58304(13) 0.3940(11) 0.9663(3) 0.0257(12) Uani d . 1 . .
H H19D 0.5983 0.4311 1.0117 0.039 Uiso calc R 1 . .
H H19E 0.5701 0.2583 0.9824 0.039 Uiso calc R 1 . .
H H19F 0.5698 0.5342 0.9550 0.039 Uiso calc R 1 . .
C C20B 0.51938(12) -0.0086(11) 0.6060(3) 0.0262(12) Uani d . 1 . .
H H20D 0.5032 0.1069 0.6195 0.039 Uiso calc R 1 . .
H H20E 0.5109 -0.1716 0.6082 0.039 Uiso calc R 1 . .
H H20F 0.5264 0.0237 0.5500 0.039 Uiso calc R 1 . .
O O1A 0.79755(11) 0.2908(9) 0.7548(3) 0.0252(11) Uani d . 1 . .
O O2A 0.81834(12) 0.6356(6) 0.8087(3) 0.0151(13) Uani d . 1 . .
O O3A 0.90037(7) 0.5265(6) 0.7737(2) 0.0152(7) Uani d . 1 . .
O O4A 0.88748(12) 0.1333(6) 0.7838(3) 0.0165(13) Uani d . 1 . .
O O1B 0.70079(11) 0.9560(8) 0.7431(3) 0.0222(10) Uani d . 1 . .
O O2B 0.68186(12) 0.6166(8) 0.6883(4) 0.0186(13) Uani d . 1 . .
O O3B 0.59946(7) 0.5436(6) 0.7213(2) 0.0158(7) Uani d . 1 . .
O O4B 0.61311(12) 0.1522(7) 0.7151(3) 0.0132(12) Uani d . 1 . .

loop_
_atom_site_aniso_label
_atom_site_aniso_U_11
_atom_site_aniso_U_22
_atom_site_aniso_U_33
_atom_site_aniso_U_12
_atom_site_aniso_U_13
_atom_site_aniso_U_23
Br1A 0.0183(4) 0.0367(4) 0.0226(4) 0.0055(4) 0.0042(3) -0.0042(4)
Br1B 0.0170(4) 0.0360(4) 0.0207(4) 0.0008(4) 0.0030(3) -0.0012(4)
C1A 0.013(3) 0.023(3) 0.015(3) 0.002(2) 0.000(2) 0.004(3)
C2A 0.022(3) 0.009(3) 0.012(3) 0.003(2) -0.001(2) -0.002(3)
C3A 0.021(3) 0.008(3) 0.020(3) -0.001(2) -0.001(3) -0.001(2)
C4A 0.020(3) 0.013(3) 0.017(3) -0.005(2) -0.002(3) -0.002(3)
C5A 0.009(4) 0.017(4) 0.009(4) 0.0005(19) 0.000(3) 0.005(2)
C6A 0.034(4) 0.004(3) 0.020(3) 0.001(3) -0.002(3) 0.000(2)
C7A 0.015(3) 0.015(4) 0.026(4) -0.001(3) 0.001(3) 0.006(3)
C8A 0.015(3) 0.017(3) 0.014(3) -0.001(2) 0.005(3) 0.002(2)
C9A 0.015(2) 0.014(2) 0.010(2) -0.0014(17) 0.0048(17) 0.0005(18)
C10A 0.017(2) 0.017(3) 0.016(2) 0.0037(18) 0.0025(18) 0.0067(19)
C11A 0.011(2) 0.016(2) 0.015(2) 0.0002(18) -0.0002(17) 0.0033(19)
C12A 0.011(2) 0.024(3) 0.016(2) -0.002(2) -0.002(2) -0.002(2)
C13A 0.015(2) 0.031(3) 0.014(2) -0.006(2) -0.008(2) 0.007(2)
C14A 0.014(2) 0.029(3) 0.018(2) 0.009(2) 0.0013(19) 0.004(2)
C15A 0.019(3) 0.021(3) 0.012(2) 0.001(2) 0.001(2) 0.004(2)
C16A 0.012(2) 0.015(3) 0.011(2) -0.002(2) 0.0002(19) 0.0048(18)
C17A 0.018(2) 0.015(2) 0.012(2) -0.0008(19) -0.0034(18) 0.0032(19)
C18A 0.029(4) 0.027(3) 0.021(3) -0.010(3) -0.014(3) 0.010(3)
C19A 0.034(3) 0.023(3) 0.013(2) -0.003(2) 0.002(2) 0.006(2)
C20A 0.021(3) 0.052(4) 0.013(2) 0.005(3) -0.001(2) 0.006(2)
C1B 0.025(3) 0.008(3) 0.014(3) -0.005(2) -0.003(3) 0.000(2)
C2B 0.018(3) 0.018(4) 0.018(3) -0.001(3) -0.002(3) 0.005(3)
C3B 0.029(4) 0.021(3) 0.009(3) 0.000(3) -0.002(3) 0.004(3)
C4B 0.018(3) 0.020(3) 0.014(3) 0.001(2) -0.001(3) 0.009(3)
C5B 0.019(4) 0.015(4) 0.012(4) 0.005(2) 0.005(4) 0.003(2)
C6B 0.013(3) 0.024(3) 0.011(3) 0.000(2) -0.003(2) -0.003(3)
C7B 0.026(3) 0.007(3) 0.009(3) -0.004(2) -0.006(2) 0.000(2)
C8B 0.018(4) 0.020(4) 0.018(4) -0.001(2) 0.003(3) -0.002(2)
C9B 0.015(2) 0.014(3) 0.012(2) -0.0012(17) 0.0026(17) -0.0013(18)
C10B 0.017(2) 0.017(2) 0.015(2) -0.0012(19) 0.0045(18) -0.0056(19)
C11B 0.010(2) 0.012(2) 0.019(2) 0.0002(17) 0.0004(17) -0.0055(19)
C12B 0.015(2) 0.021(3) 0.015(2) -0.002(2) -0.003(2) -0.001(2)
C13B 0.011(2) 0.020(3) 0.017(2) 0.001(2) -0.002(2) -0.002(2)
C14B 0.016(2) 0.018(3) 0.018(2) -0.0035(18) 0.0007(19) -0.003(2)
C15B 0.015(2) 0.017(3) 0.014(2) 0.000(2) 0.005(2) -0.0024(19)
C16B 0.011(2) 0.015(2) 0.011(2) 0.003(2) 0.0034(18) -0.0021(18)
C17B 0.025(3) 0.017(2) 0.012(2) 0.001(2) -0.0023(19) -0.0071(19)
C18B 0.034(4) 0.029(4) 0.020(4) 0.004(2) -0.007(3) -0.006(2)
C19B 0.032(3) 0.032(3) 0.013(2) -0.001(2) 0.001(2) -0.009(2)
C20B 0.020(3) 0.039(3) 0.019(3) -0.005(2) -0.001(2) -0.009(2)
O1A 0.026(2) 0.022(2) 0.028(3) -0.006(2) 0.008(2) -0.011(2)
O2A 0.017(3) 0.012(3) 0.016(3) 0.0001(14) 0.003(2) -0.0024(14)
O3A 0.0153(16) 0.0121(18) 0.0187(17) 0.0002(12) 0.0058(13) 0.0006(14)
O4A 0.017(3) 0.011(3) 0.022(3) -0.0002(14) 0.006(2) 0.0029(15)
O1B 0.025(2) 0.020(2) 0.022(2) -0.0031(18) 0.0022(19) -0.008(2)
O2B 0.013(3) 0.018(3) 0.025(3) -0.0051(15) 0.004(2) -0.0064(17)
O3B 0.0175(16) 0.0105(18) 0.0198(17) 0.0008(13) 0.0047(13) 0.0000(14)
O4B 0.016(3) 0.008(2) 0.016(3) 0.0006(14) 0.002(2) -0.0016(15)

loop_
_atom_type_symbol
_atom_type_description
_atom_type_scat_dispersion_real
_atom_type_scat_dispersion_imag
_atom_type_scat_source
C C 0.0033 0.0016 'International Tables Vol C Tables 4.2.6.8 and 6.1.1.4'
H H 0.0000 0.0000 'International Tables Vol C Tables 4.2.6.8 and 6.1.1.4'
O O 0.0106 0.0060 'International Tables Vol C Tables 4.2.6.8 and 6.1.1.4'
Br Br -0.2901 2.4595 'International Tables Vol C Tables 4.2.6.8 and 6.1.1.4'

loop_
_geom_angle_atom_site_label_1
_geom_angle_atom_site_label_2
_geom_angle_atom_site_label_3
_geom_angle_site_symmetry_1
_geom_angle_site_symmetry_3
_geom_angle
_geom_angle_publ_flag
O1A C1A O2A . . 124.4(6) ?
O1A C1A C2A . . 124.0(6) ?
O2A C1A C2A . . 111.6(6) ?
C7A C2A C3A . . 120.2(6) ?
C7A C2A C1A . . 122.6(6) ?
C3A C2A C1A . . 117.1(6) ?
C4A C3A C2A . . 121.3(6) ?
C4A C3A H3A . . 119.3 ?
C2A C3A H3A . . 119.3 ?
C3A C4A C5A . . 117.9(6) ?
C3A C4A H4A . . 121.0 ?
C5A C4A H4A . . 121.0 ?
C6A C5A C4A . . 121.4(7) ?
C6A C5A Br1A . . 119.1(5) ?
C4A C5A Br1A . . 119.5(5) ?
C5A C6A C7A . . 119.6(6) ?
C5A C6A H6A . . 120.2 ?
C7A C6A H6A . . 120.2 ?
C2A C7A C6A . . 119.5(6) ?
C2A C7A H7A . . 120.3 ?
C6A C7A H7A . . 120.3 ?
O2A C8A C9A . . 109.6(6) ?
O2A C8A H8A1 . . 109.8 ?
C9A C8A H8A1 . . 109.8 ?
O2A C8A H8A2 . . 109.8 ?
C9A C8A H8A2 . . 109.8 ?
H8A1 C8A H8A2 . . 108.2 ?
O3A C9A C8A . . 108.2(4) ?
O3A C9A C10A . . 104.0(4) ?
C8A C9A C10A . . 113.7(4) ?
O3A C9A H9A . . 110.3 ?
C8A C9A H9A . . 110.3 ?
C10A C9A H9A . . 110.3 ?
O4A C10A C9A . . 103.0(4) ?
O4A C10A H10A . . 111.2 ?
C9A C10A H10A . . 111.2 ?
O4A C10A H10B . . 111.2 ?
C9A C10A H10B . . 111.2 ?
H10A C10A H10B . . 109.1 ?
O4A C11A O3A . . 105.5(3) ?
O4A C11A C16A . . 109.9(4) ?
O3A C11A C16A . . 110.4(4) ?
O4A C11A C12A . . 111.5(4) ?
O3A C11A C12A . . 108.9(4) ?
C16A C11A C12A . . 110.6(4) ?
C13A C12A C11A . . 112.4(4) ?
C13A C12A H12A . . 109.1 ?
C11A C12A H12A . . 109.1 ?
C13A C12A H12B . . 109.1 ?
C11A C12A H12B . . 109.1 ?
H12A C12A H12B . . 107.9 ?
C12A C13A C20A . . 110.8(5) ?
C12A C13A C14A . . 109.0(4) ?
C20A C13A C14A . . 110.8(4) ?
C12A C13A H13A . . 108.7 ?
C20A C13A H13A . . 108.7 ?
C14A C13A H13A . . 108.7 ?
C15A C14A C13A . . 112.0(4) ?
C15A C14A H14A . . 109.2 ?
C13A C14A H14A . . 109.2 ?
C15A C14A H14B . . 109.2 ?
C13A C14A H14B . . 109.2 ?
H14A C14A H14B . . 107.9 ?
C14A C15A C16A . . 111.5(4) ?
C14A C15A H15A . . 109.3 ?
C16A C15A H15A . . 109.3 ?
C14A C15A H15B . . 109.3 ?
C16A C15A H15B . . 109.3 ?
H15A C15A H15B . . 108.0 ?
C11A C16A C15A . . 109.7(4) ?
C11A C16A C17A . . 115.0(4) ?
C15A C16A C17A . . 113.1(4) ?
C11A C16A H16A . . 106.1 ?
C15A C16A H16A . . 106.1 ?
C17A C16A H16A . . 106.1 ?
C19A C17A C16A . . 110.6(4) ?
C19A C17A C18A . . 109.7(5) ?
C16A C17A C18A . . 114.1(5) ?
C19A C17A H17A . . 107.4 ?
C16A C17A H17A . . 107.4 ?
C18A C17A H17A . . 107.4 ?
C17A C18A H18A . . 109.5 ?
C17A C18A H18B . . 109.5 ?
H18A C18A H18B . . 109.5 ?
C17A C18A H18C . . 109.5 ?
H18A C18A H18C . . 109.5 ?
H18B C18A H18C . . 109.5 ?
C17A C19A H19A . . 109.5 ?
C17A C19A H19B . . 109.5 ?
H19A C19A H19B . . 109.5 ?
C17A C19A H19C . . 109.5 ?
H19A C19A H19C . . 109.5 ?
H19B C19A H19C . . 109.5 ?
C13A C20A H20A . . 109.5 ?
C13A C20A H20B . . 109.5 ?
H20A C20A H20B . . 109.5 ?
C13A C20A H20C . . 109.5 ?
H20A C20A H20C . . 109.5 ?
H20B C20A H20C . . 109.5 ?
O1B C1B O2B . . 122.8(6) ?
O1B C1B C2B . . 125.2(6) ?
O2B C1B C2B . . 111.9(6) ?
C7B C2B C3B . . 120.2(6) ?
C7B C2B C1B . . 122.1(6) ?
C3B C2B C1B . . 117.7(6) ?
C4B C3B C2B . . 119.5(7) ?
C4B C3B H3B . . 120.3 ?
C2B C3B H3B . . 120.3 ?
C5B C4B C3B . . 119.1(7) ?
C5B C4B H4B . . 120.5 ?
C3B C4B H4B . . 120.5 ?
C4B C5B C6B . . 122.6(7) ?
C4B C5B Br1B . . 118.3(6) ?
C6B C5B Br1B . . 119.1(5) ?
C5B C6B C7B . . 118.2(6) ?
C5B C6B H6B . . 120.9 ?
C7B C6B H6B . . 120.9 ?
C2B C7B C6B . . 120.5(6) ?
C2B C7B H7B . . 119.8 ?
C6B C7B H7B . . 119.8 ?
O2B C8B C9B . . 106.8(6) ?
O2B C8B H8B1 . . 110.4 ?
C9B C8B H8B1 . . 110.4 ?
O2B C8B H8B2 . . 110.4 ?
C9B C8B H8B2 . . 110.4 ?
H8B1 C8B H8B2 . . 108.6 ?
O3B C9B C8B . . 108.8(4) ?
O3B C9B C10B . . 103.9(4) ?
C8B C9B C10B . . 113.9(4) ?
O3B C9B H9B . . 110.0 ?
C8B C9B H9B . . 110.0 ?
C10B C9B H9B . . 110.0 ?
O4B C10B C9B . . 103.2(4) ?
O4B C10B H10C . . 111.1 ?
C9B C10B H10C . . 111.1 ?
O4B C10B H10D . . 111.1 ?
C9B C10B H10D . . 111.1 ?
H10C C10B H10D . . 109.1 ?
O4B C11B O3B . . 105.4(4) ?
O4B C11B C12B . . 111.7(4) ?
O3B C11B C12B . . 108.6(4) ?
O4B C11B C16B . . 109.4(4) ?
O3B C11B C16B . . 110.4(4) ?
C12B C11B C16B . . 111.3(4) ?
C11B C12B C13B . . 111.6(4) ?
C11B C12B H12C . . 109.3 ?
C13B C12B H12C . . 109.3 ?
C11B C12B H12D . . 109.3 ?
C13B C12B H12D . . 109.3 ?
H12C C12B H12D . . 108.0 ?
C20B C13B C14B . . 111.4(4) ?
C20B C13B C12B . . 109.9(4) ?
C14B C13B C12B . . 109.5(4) ?
C20B C13B H13B . . 108.7 ?
C14B C13B H13B . . 108.7 ?
C12B C13B H13B . . 108.7 ?
C15B C14B C13B . . 112.4(4) ?
C15B C14B H14C . . 109.1 ?
C13B C14B H14C . . 109.1 ?
C15B C14B H14D . . 109.1 ?
C13B C14B H14D . . 109.1 ?
H14C C14B H14D . . 107.9 ?
C14B C15B C16B . . 112.1(4) ?
C14B C15B H15C . . 109.2 ?
C16B C15B H15C . . 109.2 ?
C14B C15B H15D . . 109.2 ?
C16B C15B H15D . . 109.2 ?
H15C C15B H15D . . 107.9 ?
C15B C16B C11B . . 109.2(4) ?
C15B C16B C17B . . 114.0(4) ?
C11B C16B C17B . . 115.3(4) ?
C15B C16B H16B . . 105.8 ?
C11B C16B H16B . . 105.8 ?
C17B C16B H16B . . 105.8 ?
C18B C17B C19B . . 109.1(5) ?
C18B C17B C16B . . 114.6(5) ?
C19B C17B C16B . . 110.0(4) ?
C18B C17B H17B . . 107.6 ?
C19B C17B H17B . . 107.6 ?
C16B C17B H17B . . 107.6 ?
C17B C18B H18D . . 109.5 ?
C17B C18B H18E . . 109.5 ?
H18D C18B H18E . . 109.5 ?
C17B C18B H18F . . 109.5 ?
H18D C18B H18F . . 109.5 ?
H18E C18B H18F . . 109.5 ?
C17B C19B H19D . . 109.5 ?
C17B C19B H19E . . 109.5 ?
H19D C19B H19E . . 109.5 ?
C17B C19B H19F . . 109.5 ?
H19D C19B H19F . . 109.5 ?
H19E C19B H19F . . 109.5 ?
C13B C20B H20D . . 109.5 ?
C13B C20B H20E . . 109.5 ?
H20D C20B H20E . . 109.5 ?
C13B C20B H20F . . 109.5 ?
H20D C20B H20F . . 109.5 ?
H20E C20B H20F . . 109.5 ?
C1A O2A C8A . . 117.1(5) ?
C9A O3A C11A . . 109.1(3) ?
C11A O4A C10A . . 105.8(4) ?
C1B O2B C8B . . 119.5(5) ?
C11B O3B C9B . . 109.2(3) ?
C11B O4B C10B . . 106.0(4) ?

loop_
_geom_bond_atom_site_label_1
_geom_bond_atom_site_label_2
_geom_bond_site_symmetry_2
_geom_bond_distance
_geom_bond_publ_flag
Br1A C5A . 1.889(7) ?
Br1B C5B . 1.897(8) ?
C1A O1A . 1.217(8) ?
C1A O2A . 1.354(8) ?
C1A C2A . 1.489(8) ?
C2A C7A . 1.380(10) ?
C2A C3A . 1.391(9) ?
C3A C4A . 1.371(9) ?
C3A H3A . 0.9500 ?
C4A C5A . 1.408(9) ?
C4A H4A . 0.9500 ?
C5A C6A . 1.376(9) ?
C6A C7A . 1.395(9) ?
C6A H6A . 0.9500 ?
C7A H7A . 0.9500 ?
C8A O2A . 1.450(8) ?
C8A C9A . 1.508(8) ?
C8A H8A1 . 0.9900 ?
C8A H8A2 . 0.9900 ?
C9A O3A . 1.424(5) ?
C9A C10A . 1.536(6) ?
C9A H9A . 1.0000 ?
C10A O4A . 1.423(7) ?
C10A H10A . 0.9900 ?
C10A H10B . 0.9900 ?
C11A O4A . 1.422(6) ?
C11A O3A . 1.429(6) ?
C11A C16A . 1.524(6) ?
C11A C12A . 1.533(7) ?
C12A C13A . 1.531(8) ?
C12A H12A . 0.9900 ?
C12A H12B . 0.9900 ?
C13A C20A . 1.537(7) ?
C13A C14A . 1.538(7) ?
C13A H13A . 1.0000 ?
C14A C15A . 1.513(7) ?
C14A H14A . 0.9900 ?
C14A H14B . 0.9900 ?
C15A C16A . 1.535(7) ?
C15A H15A . 0.9900 ?
C15A H15B . 0.9900 ?
C16A C17A . 1.542(7) ?
C16A H16A . 1.0000 ?
C17A C19A . 1.520(6) ?
C17A C18A . 1.543(9) ?
C17A H17A . 1.0000 ?
C18A H18A . 0.9800 ?
C18A H18B . 0.9800 ?
C18A H18C . 0.9800 ?
C19A H19A . 0.9800 ?
C19A H19B . 0.9800 ?
C19A H19C . 0.9800 ?
C20A H20A . 0.9800 ?
C20A H20B . 0.9800 ?
C20A H20C . 0.9800 ?
C1B O1B . 1.199(8) ?
C1B O2B . 1.334(7) ?
C1B C2B . 1.485(9) ?
C2B C7B . 1.385(10) ?
C2B C3B . 1.396(9) ?
C3B C4B . 1.393(9) ?
C3B H3B . 0.9500 ?
C4B C5B . 1.370(9) ?
C4B H4B . 0.9500 ?
C5B C6B . 1.381(9) ?
C6B C7B . 1.390(8) ?
C6B H6B . 0.9500 ?
C7B H7B . 0.9500 ?
C8B O2B . 1.443(9) ?
C8B C9B . 1.509(8) ?
C8B H8B1 . 0.9900 ?
C8B H8B2 . 0.9900 ?
C9B O3B . 1.427(5) ?
C9B C10B . 1.528(6) ?
C9B H9B . 1.0000 ?
C10B O4B . 1.421(6) ?
C10B H10C . 0.9900 ?
C10B H10D . 0.9900 ?
C11B O4B . 1.420(6) ?
C11B O3B . 1.426(6) ?
C11B C12B . 1.517(7) ?
C11B C16B . 1.530(6) ?
C12B C13B . 1.559(8) ?
C12B H12C . 0.9900 ?
C12B H12D . 0.9900 ?
C13B C20B . 1.527(7) ?
C13B C14B . 1.536(7) ?
C13B H13B . 1.0000 ?
C14B C15B . 1.517(7) ?
C14B H14C . 0.9900 ?
C14B H14D . 0.9900 ?
C15B C16B . 1.529(8) ?
C15B H15C . 0.9900 ?
C15B H15D . 0.9900 ?
C16B C17B . 1.535(7) ?
C16B H16B . 1.0000 ?
C17B C18B . 1.522(9) ?
C17B C19B . 1.527(7) ?
C17B H17B . 1.0000 ?
C18B H18D . 0.9800 ?
C18B H18E . 0.9800 ?
C18B H18F . 0.9800 ?
C19B H19D . 0.9800 ?
C19B H19E . 0.9800 ?
C19B H19F . 0.9800 ?
C20B H20D . 0.9800 ?
C20B H20E . 0.9800 ?
C20B H20F . 0.9800 ?

loop_
_geom_hbond_atom_site_label_D
_geom_hbond_atom_site_label_H
_geom_hbond_atom_site_label_A
_geom_hbond_site_symmetry_A
_geom_hbond_distance_DH
_geom_hbond_distance_HA
_geom_hbond_distance_DA
_geom_hbond_angle_DHA
C3A H3A O1B 1_545 0.95 2.61 3.295(8) 129.2
C13B H13B O3B 1_545 1.00 2.69 3.541(6) 142.8
C15B H15C O3B 1_545 0.99 2.62 3.484(6) 145.2
C8A H8A1 O4A 1_565 0.99 2.68 3.452(8) 134.9
C15A H15A O3A 1_545 0.99 2.59 3.486(6) 150.4
C3B H3B O1A 1_565 0.95 2.51 3.195(8) 128.8
C8B H8B1 O4B 1_565 0.99 2.56 3.394(8) 142.5

loop_
_geom_torsion_atom_site_label_1
_geom_torsion_atom_site_label_2
_geom_torsion_atom_site_label_3
_geom_torsion_atom_site_label_4
_geom_torsion_site_symmetry_1
_geom_torsion_site_symmetry_2
_geom_torsion_site_symmetry_3
_geom_torsion_site_symmetry_4
_geom_torsion
_geom_torsion_publ_flag
O1A C1A C2A C7A . . . . -176.4(7) ?
O2A C1A C2A C7A . . . . 5.4(9) ?
O1A C1A C2A C3A . . . . 1.6(10) ?
O2A C1A C2A C3A . . . . -176.6(6) ?
C7A C2A C3A C4A . . . . -1.5(10) ?
C1A C2A C3A C4A . . . . -179.6(6) ?
C2A C3A C4A C5A . . . . 1.7(10) ?
C3A C4A C5A C6A . . . . -1.7(10) ?
C3A C4A C5A Br1A . . . . -179.5(5) ?
C4A C5A C6A C7A . . . . 1.5(10) ?
Br1A C5A C6A C7A . . . . 179.3(5) ?
C3A C2A C7A C6A . . . . 1.3(10) ?
C1A C2A C7A C6A . . . . 179.2(6) ?
C5A C6A C7A C2A . . . . -1.2(10) ?
O2A C8A C9A O3A . . . . -170.9(4) ?
O2A C8A C9A C10A . . . . 74.2(6) ?
O3A C9A C10A O4A . . . . -23.3(5) ?
C8A C9A C10A O4A . . . . 94.1(5) ?
O4A C11A C12A C13A . . . . 65.0(5) ?
O3A C11A C12A C13A . . . . -179.0(4) ?
C16A C11A C12A C13A . . . . -57.5(6) ?
C11A C12A C13A C20A . . . . 177.6(4) ?
C11A C12A C13A C14A . . . . 55.4(6) ?
C12A C13A C14A C15A . . . . -55.0(6) ?
C20A C13A C14A C15A . . . . -177.2(5) ?
C13A C14A C15A C16A . . . . 57.1(6) ?
O4A C11A C16A C15A . . . . -66.9(5) ?
O3A C11A C16A C15A . . . . 177.2(4) ?
C12A C11A C16A C15A . . . . 56.5(5) ?
O4A C11A C16A C17A . . . . 61.9(5) ?
O3A C11A C16A C17A . . . . -54.1(5) ?
C12A C11A C16A C17A . . . . -174.7(4) ?
C14A C15A C16A C11A . . . . -57.0(5) ?
C14A C15A C16A C17A . . . . 173.2(4) ?
C11A C16A C17A C19A . . . . 150.3(4) ?
C15A C16A C17A C19A . . . . -82.6(5) ?
C11A C16A C17A C18A . . . . -85.5(6) ?
C15A C16A C17A C18A . . . . 41.6(6) ?
O1B C1B C2B C7B . . . . 175.2(7) ?
O2B C1B C2B C7B . . . . -3.2(9) ?
O1B C1B C2B C3B . . . . -2.9(10) ?
O2B C1B C2B C3B . . . . 178.7(6) ?
C7B C2B C3B C4B . . . . 1.0(10) ?
C1B C2B C3B C4B . . . . 179.1(6) ?
C2B C3B C4B C5B . . . . 0.2(10) ?
C3B C4B C5B C6B . . . . -1.7(10) ?
C3B C4B C5B Br1B . . . . 178.4(5) ?
C4B C5B C6B C7B . . . . 1.9(10) ?
Br1B C5B C6B C7B . . . . -178.1(5) ?
C3B C2B C7B C6B . . . . -0.7(10) ?
C1B C2B C7B C6B . . . . -178.8(6) ?
C5B C6B C7B C2B . . . . -0.7(10) ?
O2B C8B C9B O3B . . . . 179.1(4) ?
O2B C8B C9B C10B . . . . 63.7(6) ?
O3B C9B C10B O4B . . . . -22.7(5) ?
C8B C9B C10B O4B . . . . 95.5(5) ?
O4B C11B C12B C13B . . . . 64.6(5) ?
O3B C11B C12B C13B . . . . -179.6(4) ?
C16B C11B C12B C13B . . . . -57.9(5) ?
C11B C12B C13B C20B . . . . 176.8(4) ?
C11B C12B C13B C14B . . . . 54.1(6) ?
C20B C13B C14B C15B . . . . -174.8(4) ?
C12B C13B C14B C15B . . . . -53.0(6) ?
C13B C14B C15B C16B . . . . 55.9(6) ?
C14B C15B C16B C11B . . . . -56.9(5) ?
C14B C15B C16B C17B . . . . 172.5(4) ?
O4B C11B C16B C15B . . . . -65.8(5) ?
O3B C11B C16B C15B . . . . 178.7(4) ?
C12B C11B C16B C15B . . . . 58.0(5) ?
O4B C11B C16B C17B . . . . 64.0(5) ?
O3B C11B C16B C17B . . . . -51.5(5) ?
C12B C11B C16B C17B . . . . -172.1(4) ?
C15B C16B C17B C18B . . . . 44.4(7) ?
C11B C16B C17B C18B . . . . -83.1(6) ?
C15B C16B C17B C19B . . . . -79.0(5) ?
C11B C16B C17B C19B . . . . 153.6(4) ?
O1A C1A O2A C8A . . . . 5.8(10) ?
C2A C1A O2A C8A . . . . -176.0(5) ?
C9A C8A O2A C1A . . . . -106.5(6) ?
C8A C9A O3A C11A . . . . -118.0(4) ?
C10A C9A O3A C11A . . . . 3.2(5) ?
O4A C11A O3A C9A . . . . 18.3(5) ?
C16A C11A O3A C9A . . . . 137.0(4) ?
C12A C11A O3A C9A . . . . -101.4(4) ?
O3A C11A O4A C10A . . . . -34.0(5) ?
C16A C11A O4A C10A . . . . -153.0(4) ?
C12A C11A O4A C10A . . . . 84.2(5) ?
C9A C10A O4A C11A . . . . 35.1(5) ?
O1B C1B O2B C8B . . . . -4.0(10) ?
C2B C1B O2B C8B . . . . 174.5(6) ?
C9B C8B O2B C1B . . . . 146.1(6) ?
O4B C11B O3B C9B . . . . 18.4(5) ?
C12B C11B O3B C9B . . . . -101.4(4) ?
C16B C11B O3B C9B . . . . 136.4(4) ?
C8B C9B O3B C11B . . . . -119.0(4) ?
C10B C9B O3B C11B . . . . 2.8(5) ?
O3B C11B O4B C10B . . . . -33.6(5) ?
C12B C11B O4B C10B . . . . 84.1(5) ?
C16B C11B O4B C10B . . . . -152.3(4) ?
C9B C10B O4B C11B . . . . 34.6(5) ?
